data_4301172
loop_
_publ_author_name
'Hung Huy Nguyen'
'Pedro I. da S. Maia'
'Victor M. Deflon'
'Ulrich Abram'

_publ_contact_author
;
      Ulrich Abram
      Free University of Berlin     
      Institute of Chemistry             
      Fabeckstrasse 34-36                     
      D-14195 Berlin         
      Germany                          
;
_publ_contact_author_email abram@chemie.fu-berlin.de
_publ_contact_author_fax '0049 (0)30 838 52676'
_publ_contact_author_phone '0049 (0)30 838 54002'
_publ_section_title
;
Oxotechnetium(V) Complexes with a Novel Class of Tridentate
Thiosemicarbazide Ligands
;
_journal_name_full 'Inorganic Chemistry'
_journal_page_first 25
_journal_page_last 27
_journal_paper_doi 10.1021/ic802044r
_journal_volume 48
_journal_year 2009
_chemical_formula_moiety 'C15 H21 Cl N5 O S2 Tc'
_chemical_formula_sum 'C15 H21 Cl N5 O S2 Tc'
_chemical_formula_weight 485.87
_chemical_name_common '[TcOCl(Et2NC(S)NC(Ph)NNC(S)NMe2)]'
_chemical_name_systematic
;
 ?
;
_space_group_IT_number 14
_symmetry_cell_setting monoclinic
_symmetry_space_group_name_Hall '-P 2ybc'
_symmetry_space_group_name_H-M 'P 1 21/c 1'
_atom_sites_solution_hydrogens geom
_atom_sites_solution_primary direct
_atom_sites_solution_secondary difmap
_audit_creation_method SHELXL-97
_cell_angle_alpha 90.00
_cell_angle_beta 109.41(1)
_cell_angle_gamma 90.00
_cell_formula_units_Z 4
_cell_length_a 10.012(1)
_cell_length_b 21.742(2)
_cell_length_c 9.601(1)
_cell_measurement_reflns_used 12466
_cell_measurement_temperature 200(2)
_cell_measurement_theta_max 29.50
_cell_measurement_theta_min 2.72
_cell_volume 1971.2(4)
_computing_cell_refinement 'STOE X-AREA'
_computing_data_collection 'STOE X-AREA'
_computing_data_reduction 'STOE X-RED'
_computing_molecular_graphics ORTEP3
_computing_publication_material 'SHELXL-97 (Sheldrick, 1997)'
_computing_structure_refinement 'SHELXL-97 (Sheldrick, 1997)'
_computing_structure_solution 'SHELXS-97 (Sheldrick, 1997)'
_diffrn_ambient_temperature 200(2)
_diffrn_detector_area_resol_mean 6.67
_diffrn_measured_fraction_theta_full 0.986
_diffrn_measured_fraction_theta_max 0.986
_diffrn_measurement_device_type 'STOE IPDS 2T'
_diffrn_measurement_method 'rotation method'
_diffrn_radiation_monochromator graphite
_diffrn_radiation_source 'fine-focus sealed tube'
_diffrn_radiation_type MoK\a
_diffrn_radiation_wavelength 0.71073
_diffrn_reflns_av_R_equivalents 0.0733
_diffrn_reflns_av_sigmaI/netI 0.0705
_diffrn_reflns_limit_h_max 13
_diffrn_reflns_limit_h_min -13
_diffrn_reflns_limit_k_max 29
_diffrn_reflns_limit_k_min -29
_diffrn_reflns_limit_l_max 12
_diffrn_reflns_limit_l_min -13
_diffrn_reflns_number 14681
_diffrn_reflns_theta_full 29.30
_diffrn_reflns_theta_max 29.30
_diffrn_reflns_theta_min 2.71
_diffrn_standards_decay_% 0.5
_exptl_absorpt_coefficient_mu 1.091
_exptl_absorpt_correction_type none
_exptl_crystal_colour red
_exptl_crystal_density_diffrn 1.637
_exptl_crystal_density_method 'not measured'
_exptl_crystal_description block
_exptl_crystal_F_000 984
_exptl_crystal_size_max 0.3
_exptl_crystal_size_mid 0.2
_exptl_crystal_size_min 0.2
_refine_diff_density_max 0.925
_refine_diff_density_min -1.257
_refine_diff_density_rms 0.139
_refine_ls_extinction_coef 0.0137(11)
_refine_ls_extinction_expression Fc^*^=kFc[1+0.001xFc^2^\l^3^/sin(2\q)]^-1/4^
_refine_ls_extinction_method SHELXL
_refine_ls_goodness_of_fit_ref 0.905
_refine_ls_hydrogen_treatment constr
_refine_ls_matrix_type full
_refine_ls_number_parameters 248
_refine_ls_number_reflns 5309
_refine_ls_number_restraints 0
_refine_ls_restrained_S_all 0.905
_refine_ls_R_factor_all 0.0857
_refine_ls_R_factor_gt 0.0520
_refine_ls_shift/su_max 0.001
_refine_ls_shift/su_mean 0.000
_refine_ls_structure_factor_coef Fsqd
_refine_ls_weighting_details 'calc w=1/[\s^2^(Fo^2^)+(0.0828P)^2^+0.0000P] where P=(Fo^2^+2Fc^2^)/3'
_refine_ls_weighting_scheme calc
_refine_ls_wR_factor_gt 0.1213
_refine_ls_wR_factor_ref 0.1343
_reflns_number_gt 3470
_reflns_number_total 5309
_reflns_threshold_expression >2sigma(I)
_cod_data_source_file ic802044r_si_001_3.cif
_cod_data_source_block hntcscl
_cod_depositor_comments
;
The following automatic conversions were performed:
'_symmetry_cell_setting' value 'Monoclinic' changed to 'monoclinic'
according to '/home/saulius/struct/CIF-dictionaries/cif_core.dic'
dictionary named 'cif_core.dic' version 2.4.1 from 2010-06-29.

Automatic conversion script
Id: cif_fix_enum 1527 2010-12-29 10:47:43Z saulius 
;
_cod_original_cell_volume 1971.1(3)
_cod_original_sg_symbol_H-M 'P 21/c'
_cod_database_code 4301172

loop_
_symmetry_equiv_pos_as_xyz
'x, y, z'
'-x, y+1/2, -z+1/2'
'-x, -y, -z'
'x, -y-1/2, z-1/2'

loop_
_atom_site_label
_atom_site_type_symbol
_atom_site_fract_x
_atom_site_fract_y
_atom_site_fract_z
_atom_site_U_iso_or_equiv
_atom_site_adp_type
_atom_site_occupancy
_atom_site_symmetry_multiplicity
_atom_site_calc_flag
_atom_site_refinement_flags
_atom_site_disorder_assembly
_atom_site_disorder_group
Tc Tc -1.15873(4) -0.083083(15) -0.66066(4) 0.03677(13) Uani 1 1 d . . .
Cl Cl -1.35334(12) -0.04979(5) -0.86520(14) 0.0500(3) Uani 1 1 d . . .
S1 S -1.29305(13) -0.17151(5) -0.70440(16) 0.0550(3) Uani 1 1 d . . .
S9 S -1.02492(12) -0.03543(5) -0.77922(12) 0.0412(3) Uani 1 1 d . . .
O10 O -1.1697(4) -0.04425(16) -0.5176(4) 0.0554(9) Uani 1 1 d . . .
N3 N -1.0646(4) -0.22088(16) -0.4892(4) 0.0428(8) Uani 1 1 d . . .
N5 N -0.9827(4) -0.13350(15) -0.5853(4) 0.0374(7) Uani 1 1 d . . .
N6 N -1.2354(5) -0.28671(18) -0.6169(6) 0.0618(12) Uani 1 1 d . . .
N7 N -0.8500(4) -0.11573(15) -0.5945(4) 0.0408(8) Uani 1 1 d . . .
N51 N -0.7436(4) -0.05053(19) -0.7121(5) 0.0554(11) Uani 1 1 d . . .
C2 C -1.1870(5) -0.2296(2) -0.5970(6) 0.0492(11) Uani 1 1 d . . .
C4 C -0.9715(5) -0.17738(17) -0.4803(5) 0.0391(9) Uani 1 1 d . . .
C8 C -0.8599(5) -0.07067(18) -0.6848(5) 0.0394(9) Uani 1 1 d . . .
C31 C -0.8514(5) -0.17732(18) -0.3399(5) 0.0400(9) Uani 1 1 d . . .
C32 C -0.7863(5) -0.1225(2) -0.2757(5) 0.0462(10) Uani 1 1 d . . .
H32 H -0.8082 -0.0858 -0.3283 0.042(13) Uiso 1 1 d R . .
C33 C -0.6892(6) -0.1227(2) -0.1340(6) 0.0571(13) Uani 1 1 d . . .
H33 H -0.6481 -0.0860 -0.0906 0.062(16) Uiso 1 1 d R . .
C34 C -0.6532(6) -0.1773(3) -0.0566(6) 0.0605(14) Uani 1 1 d . . .
H34 H -0.5871 -0.1775 0.0381 0.072(18) Uiso 1 1 d R . .
C35 C -0.7159(5) -0.2318(2) -0.1210(6) 0.0534(12) Uani 1 1 d . . .
H35 H -0.6920 -0.2685 -0.0691 0.09(2) Uiso 1 1 d R . .
C36 C -0.8134(5) -0.23177(19) -0.2615(5) 0.0451(10) Uani 1 1 d . . .
H36 H -0.8542 -0.2686 -0.3040 0.034(11) Uiso 1 1 d R . .
C41 C -1.3800(8) -0.3017(3) -0.7154(10) 0.092(2) Uani 1 1 d . . .
H41A H -1.4429 -0.2673 -0.7194 0.16(4) Uiso 1 1 d R . .
H41B H -1.4155 -0.3371 -0.6772 0.10(2) Uiso 1 1 d R . .
C42 C -1.3790(14) -0.3150(5) -0.8621(14) 0.136(4) Uani 1 1 d . . .
H42A H -1.4730 -0.3247 -0.9259 0.5(2) Uiso 1 1 d R . .
H42B H -1.3446 -0.2797 -0.8998 0.16(5) Uiso 1 1 d R . .
H42C H -1.3177 -0.3494 -0.8579 0.13(3) Uiso 1 1 d R . .
C43 C -1.1480(5) -0.3380(2) -0.5359(6) 0.0541(12) Uani 1 1 d . . .
H43A H -1.1034 -0.3258 -0.4337 0.09(2) Uiso 1 1 d R . .
H43B H -1.2092 -0.3727 -0.5373 0.034(11) Uiso 1 1 d R . .
C44 C -1.0357(6) -0.3581(3) -0.5962(7) 0.0658(15) Uani 1 1 d . . .
H44A H -0.9829 -0.3914 -0.5378 0.12(3) Uiso 1 1 d R . .
H44B H -1.0787 -0.3715 -0.6965 0.065(17) Uiso 1 1 d R . .
H44C H -0.9730 -0.3243 -0.5933 0.061(16) Uiso 1 1 d R . .
C52 C -0.7417(6) -0.0006(3) -0.8071(8) 0.0719(18) Uani 1 1 d . . .
H52A H -0.6473 0.0048 -0.8094 0.11(3) Uiso 1 1 d R . .
H52B H -0.8048 -0.0091 -0.9050 0.20(5) Uiso 1 1 d R . .
H52C H -0.7716 0.0363 -0.7709 0.16(4) Uiso 1 1 d R . .
C53 C -0.6090(7) -0.0779(3) -0.6314(10) 0.088(3) Uani 1 1 d . . .
H53A H -0.5361 -0.0595 -0.6620 0.10(2) Uiso 1 1 d R . .
H53B H -0.5888 -0.0709 -0.5277 0.09(3) Uiso 1 1 d R . .
H53C H -0.6124 -0.1213 -0.6503 0.15(4) Uiso 1 1 d R . .

loop_
_atom_site_aniso_label
_atom_site_aniso_U_11
_atom_site_aniso_U_22
_atom_site_aniso_U_33
_atom_site_aniso_U_23
_atom_site_aniso_U_13
_atom_site_aniso_U_12
Tc 0.03722(19) 0.03177(17) 0.03795(19) -0.00165(14) 0.00799(13) 0.00132(13)
Cl 0.0411(6) 0.0460(6) 0.0541(7) 0.0083(5) 0.0040(5) 0.0049(4)
S1 0.0418(6) 0.0404(5) 0.0680(8) 0.0081(5) -0.0016(6) -0.0057(4)
S9 0.0432(6) 0.0348(5) 0.0416(6) 0.0059(4) 0.0086(5) 0.0015(4)
O10 0.057(2) 0.0545(19) 0.052(2) -0.0098(15) 0.0145(17) 0.0002(15)
N3 0.0435(19) 0.0368(17) 0.044(2) 0.0055(15) 0.0090(16) -0.0032(15)
N5 0.0355(17) 0.0353(16) 0.0376(18) 0.0044(14) 0.0070(14) 0.0031(13)
N6 0.054(2) 0.041(2) 0.075(3) 0.009(2) 0.001(2) -0.0134(18)
N7 0.0393(18) 0.0378(17) 0.046(2) 0.0058(15) 0.0148(16) 0.0004(14)
N51 0.049(2) 0.054(2) 0.069(3) 0.025(2) 0.028(2) 0.0084(18)
C2 0.044(2) 0.040(2) 0.056(3) 0.003(2) 0.007(2) -0.0061(18)
C4 0.043(2) 0.0291(17) 0.041(2) 0.0021(16) 0.0086(18) 0.0048(15)
C8 0.042(2) 0.0331(19) 0.042(2) 0.0031(16) 0.0130(18) 0.0015(15)
C31 0.040(2) 0.0345(18) 0.042(2) 0.0025(17) 0.0085(17) 0.0004(16)
C32 0.049(2) 0.0364(19) 0.047(2) 0.0016(18) 0.007(2) -0.0008(18)
C33 0.056(3) 0.050(3) 0.053(3) -0.003(2) 0.000(2) -0.006(2)
C34 0.053(3) 0.066(3) 0.049(3) 0.005(2) -0.002(2) -0.003(2)
C35 0.052(3) 0.048(2) 0.050(3) 0.012(2) 0.003(2) 0.003(2)
C36 0.048(2) 0.036(2) 0.047(3) 0.0060(18) 0.009(2) 0.0010(17)
C41 0.079(5) 0.061(4) 0.112(6) 0.009(4) -0.001(4) -0.015(3)
C42 0.149(9) 0.088(7) 0.138(10) -0.032(6) 0.002(8) 0.016(6)
C43 0.054(3) 0.037(2) 0.067(3) 0.010(2) 0.014(2) -0.009(2)
C44 0.067(4) 0.056(3) 0.076(4) 0.008(3) 0.027(3) -0.007(3)
C52 0.053(3) 0.077(4) 0.086(4) 0.042(3) 0.024(3) 0.001(3)
C53 0.050(3) 0.092(5) 0.129(7) 0.059(5) 0.038(4) 0.016(3)

loop_
_atom_type_symbol
_atom_type_description
_atom_type_scat_dispersion_real
_atom_type_scat_dispersion_imag
_atom_type_scat_source
C C 0.0033 0.0016 'International Tables Vol C Tables 4.2.6.8 and 6.1.1.4'
H H 0.0000 0.0000 'International Tables Vol C Tables 4.2.6.8 and 6.1.1.4'
Cl Cl 0.1484 0.1585 'International Tables Vol C Tables 4.2.6.8 and 6.1.1.4'
N N 0.0061 0.0033 'International Tables Vol C Tables 4.2.6.8 and 6.1.1.4'
O O 0.0106 0.0060 'International Tables Vol C Tables 4.2.6.8 and 6.1.1.4'
S S 0.1246 0.1234 'International Tables Vol C Tables 4.2.6.8 and 6.1.1.4'
Tc Tc -1.4390 0.7593 'International Tables Vol C Tables 4.2.6.8 and 6.1.1.4'

loop_
_geom_angle_atom_site_label_1
_geom_angle_atom_site_label_2
_geom_angle_atom_site_label_3
_geom_angle
_geom_angle_site_symmetry_1
_geom_angle_site_symmetry_3
_geom_angle_publ_flag
O10 Tc N5 105.96(16) . . ?
O10 Tc S9 113.41(13) . . ?
N5 Tc S9 80.54(11) . . ?
O10 Tc S1 112.54(14) . . ?
N5 Tc S1 89.97(10) . . ?
S9 Tc S1 133.95(5) . . ?
O10 Tc Cl 105.65(13) . . ?
N5 Tc Cl 148.28(11) . . ?
S9 Tc Cl 84.56(4) . . ?
S1 Tc Cl 80.49(4) . . ?
C2 S1 Tc 106.97(15) . . ?
C8 S9 Tc 98.69(15) . . ?
C4 N3 C2 127.3(4) . . ?
C4 N5 N7 112.9(3) . . ?
C4 N5 Tc 119.8(3) . . ?
N7 N5 Tc 124.2(2) . . ?
C2 N6 C43 120.7(4) . . ?
C2 N6 C41 122.2(5) . . ?
C43 N6 C41 117.1(4) . . ?
C8 N7 N5 112.7(4) . . ?
C8 N51 C52 124.7(4) . . ?
C8 N51 C53 118.3(4) . . ?
C52 N51 C53 116.8(5) . . ?
N6 C2 N3 116.4(4) . . ?
N6 C2 S1 118.1(4) . . ?
N3 C2 S1 125.4(3) . . ?
N3 C4 N5 125.1(4) . . ?
N3 C4 C31 113.9(4) . . ?
N5 C4 C31 120.9(4) . . ?
N7 C8 N51 119.9(4) . . ?
N7 C8 S9 121.5(3) . . ?
N51 C8 S9 118.6(3) . . ?
C36 C31 C32 119.0(4) . . ?
C36 C31 C4 119.2(4) . . ?
C32 C31 C4 121.4(4) . . ?
C33 C32 C31 120.1(4) . . ?
C34 C33 C32 120.3(5) . . ?
C33 C34 C35 119.7(5) . . ?
C36 C35 C34 120.3(4) . . ?
C35 C36 C31 120.6(4) . . ?
C42 C41 N6 110.2(8) . . ?
N6 C43 C44 114.2(5) . . ?

loop_
_geom_bond_atom_site_label_1
_geom_bond_atom_site_label_2
_geom_bond_distance
_geom_bond_site_symmetry_2
_geom_bond_publ_flag
Tc O10 1.647(3) . ?
Tc N5 1.996(3) . ?
Tc S9 2.2755(12) . ?
Tc S1 2.3034(12) . ?
Tc Cl 2.3734(12) . ?
S1 C2 1.748(5) . ?
S9 C8 1.773(4) . ?
N3 C4 1.310(5) . ?
N3 C2 1.328(6) . ?
N5 C4 1.365(5) . ?
N5 N7 1.414(5) . ?
N6 C2 1.324(6) . ?
N6 C43 1.470(6) . ?
N6 C41 1.479(8) . ?
N7 C8 1.290(5) . ?
N51 C8 1.348(6) . ?
N51 C52 1.423(6) . ?
N51 C53 1.441(7) . ?
C4 C31 1.479(6) . ?
C31 C36 1.387(6) . ?
C31 C32 1.400(6) . ?
C32 C33 1.385(7) . ?
C33 C34 1.383(7) . ?
C34 C35 1.387(7) . ?
C35 C36 1.377(7) . ?
C41 C42 1.441(13) . ?
C43 C44 1.491(8) . ?
